data_7153225
loop_
_publ_author_name
'Skibi\'nski, Maciej'
'Urbina-Blanco, C\'esar A'
'Slawin, Alexandra M. Z.'
'Nolan, Steven P.'
'O'Hagan, David'

_publ_section_title
;
 Synthesis and structure of large difluoromethylene containing alicycles
 by ring closing metathesis (RCM).
;
_journal_issue 47
_journal_name_full 'Organic &amp; biomolecular chemistry'
_journal_page_first 8209
_journal_page_last 8213
_journal_paper_doi 10.1039/c3ob42062k
_journal_volume 11
_journal_year 2013
_chemical_formula_moiety 'C16 H28 F4'
_chemical_formula_sum 'C16 H28 F4'
_chemical_formula_weight 296.39
_space_group_IT_number 14
_symmetry_cell_setting monoclinic
_symmetry_Int_Tables_number 14
_symmetry_space_group_name_Hall '-P 2ybc'
_symmetry_space_group_name_H-M 'P 1 21/c 1'
_atom_sites_solution_hydrogens geom
_atom_sites_solution_primary direct
_atom_sites_solution_secondary difmap
_cell_angle_alpha 90.0000
_cell_angle_beta 114.469(8)
_cell_angle_gamma 90.0000
_cell_formula_units_Z 4
_cell_length_a 8.9168(16)
_cell_length_b 21.949(4)
_cell_length_c 9.1106(18)
_cell_measurement_reflns_used 7449
_cell_measurement_temperature 93
_cell_measurement_theta_max 25.41
_cell_measurement_theta_min 3.08
_cell_volume 1622.9(5)
_computing_cell_refinement 'CrystalClear-SM Expert 2.0 rc13'
_computing_data_collection 'CrystalClear-SM Expert 2.0 rc13 (Rigaku, 2009)'
_computing_data_reduction 'CrystalClear-SM Expert 2.0 rc13'
_computing_molecular_graphics 'CrystalStructure 4.0'
_computing_publication_material 'CrystalStructure 4.0 (Rigaku, 2010)'
_computing_structure_refinement 'SHELXL97 (Sheldrick, 2008)'
_computing_structure_solution 'SIR2004 (Burla, et al., 2005)'
_diffrn_ambient_temperature 93
_diffrn_detector_area_resol_mean 14.286
_diffrn_measured_fraction_theta_full 0.988
_diffrn_measured_fraction_theta_max 0.987
_diffrn_measurement_device_type 'Rigaku Saturn70'
_diffrn_measurement_method \w
_diffrn_radiation_type 'Mo K\a'
_diffrn_radiation_wavelength 0.71075
_diffrn_reflns_av_R_equivalents 0.1594
_diffrn_reflns_limit_h_max 10
_diffrn_reflns_limit_h_min -10
_diffrn_reflns_limit_k_max 26
_diffrn_reflns_limit_k_min -26
_diffrn_reflns_limit_l_max 10
_diffrn_reflns_limit_l_min -10
_diffrn_reflns_number 13375
_diffrn_reflns_theta_full 25.00
_diffrn_reflns_theta_max 25.35
_diffrn_standards_number 0
_exptl_absorpt_coefficient_mu 0.100
_exptl_absorpt_correction_T_max 0.990
_exptl_absorpt_correction_T_min 0.270
_exptl_absorpt_correction_type multi-scan
_exptl_absorpt_process_details 'REQAB (Rigaku, 1998)'
_exptl_crystal_colour colorless
_exptl_crystal_density_diffrn 1.213
_exptl_crystal_density_method 'not measured'
_exptl_crystal_description prism
_exptl_crystal_F_000 640.00
_exptl_crystal_size_max 0.100
_exptl_crystal_size_mid 0.100
_exptl_crystal_size_min 0.100
_refine_diff_density_max 0.300
_refine_diff_density_min -0.240
_refine_ls_extinction_method none
_refine_ls_goodness_of_fit_ref 1.024
_refine_ls_hydrogen_treatment constr
_refine_ls_number_parameters 181
_refine_ls_number_reflns 2927
_refine_ls_number_restraints 0
_refine_ls_R_factor_gt 0.0857
_refine_ls_shift/su_max 0.001
_refine_ls_structure_factor_coef Fsqd
_refine_ls_weighting_details 'w = 1/[\s^2^(Fo^2^)+(0.1227P)^2^+0.0000P] where P=(Fo^2^+2Fc^2^)/3'
_refine_ls_weighting_scheme calc
_refine_ls_wR_factor_ref 0.2676
_reflns_number_gt 1403
_reflns_number_total 2927
_reflns_threshold_expression F^2^>2.0\s(F^2^)
_cod_data_source_file c3ob42062k.txt
_cod_data_source_block 11d
_cod_original_cell_volume 1622.9(6)
_cod_database_code 7153225

loop_
_symmetry_equiv_pos_site_id
_symmetry_equiv_pos_as_xyz
1 +X,+Y,+Z
2 -X,1/2+Y,1/2-Z
3 -X,-Y,-Z
4 +X,1/2-Y,1/2+Z

loop_
_atom_site_label
_atom_site_type_symbol
_atom_site_fract_x
_atom_site_fract_y
_atom_site_fract_z
_atom_site_U_iso_or_equiv
_atom_site_adp_type
_atom_site_occupancy
_atom_site_symmetry_multiplicity
_atom_site_calc_flag
_atom_site_refinement_flags
F1 F 1.2329(3) 1.03045(10) 0.3368(3) 0.0773(9) Uani 1.0 4 d .
F2 F 1.4008(3) 0.95412(9) 0.3706(3) 0.0753(9) Uani 1.0 4 d .
F3 F 1.1052(3) 0.81652(10) 0.9503(3) 0.0759(9) Uani 1.0 4 d .
F4 F 1.0462(3) 0.73214(9) 0.8099(3) 0.0728(9) Uani 1.0 4 d .
C1 C 1.2470(6) 0.96834(18) 0.3627(6) 0.0652(13) Uani 1.0 4 d .
C2 C 1.2442(5) 0.95695(16) 0.5235(5) 0.0607(12) Uani 1.0 4 d .
C3 C 1.2502(5) 0.88966(17) 0.5708(5) 0.0605(12) Uani 1.0 4 d .
C4 C 1.1769(6) 0.87859(17) 0.6904(5) 0.0616(12) Uani 1.0 4 d .
C5 C 1.1661(5) 0.81070(17) 0.7235(5) 0.0603(12) Uani 1.0 4 d .
C6 C 1.0475(6) 0.79531(18) 0.7940(5) 0.0595(12) Uani 1.0 4 d .
C7 C 0.8707(5) 0.81609(17) 0.7046(5) 0.0598(12) Uani 1.0 4 d .
C8 C 0.7944(5) 0.80072(17) 0.5264(5) 0.0605(12) Uani 1.0 4 d .
C9 C 0.6142(6) 0.82152(18) 0.4427(6) 0.0663(13) Uani 1.0 4 d .
C10 C 0.5270(6) 0.80371(18) 0.2660(5) 0.0682(13) Uani 1.0 4 d .
C11 C 0.6014(6) 0.83017(17) 0.1558(5) 0.0649(13) Uani 1.0 4 d .
C12 C 0.5890(6) 0.89919(18) 0.1389(5) 0.0662(13) Uani 1.0 4 d .
C13 C 0.6429(6) 0.92370(19) 0.0110(6) 0.0739(14) Uani 1.0 4 d .
C14 C 0.8223(6) 0.91314(18) 0.0449(5) 0.0676(13) Uani 1.0 4 d .
C15 C 0.9448(5) 0.94507(17) 0.1955(5) 0.0650(13) Uani 1.0 4 d .
C16 C 1.1216(5) 0.93648(17) 0.2170(5) 0.0639(12) Uani 1.0 4 d .
H2A H 1.1428 0.9753 0.5235 0.0728 Uiso 1.0 4 calc R
H2B H 1.3394 0.9781 0.6070 0.0728 Uiso 1.0 4 calc R
H3A H 1.1895 0.8652 0.4727 0.0726 Uiso 1.0 4 calc R
H3B H 1.3663 0.8758 0.6179 0.0726 Uiso 1.0 4 calc R
H4A H 1.0651 0.8965 0.6485 0.0739 Uiso 1.0 4 calc R
H4B H 1.2450 0.8994 0.7929 0.0739 Uiso 1.0 4 calc R
H5A H 1.1344 0.7881 0.6210 0.0724 Uiso 1.0 4 calc R
H5B H 1.2769 0.7964 0.7980 0.0724 Uiso 1.0 4 calc R
H7A H 0.8662 0.8608 0.7167 0.0718 Uiso 1.0 4 calc R
H7B H 0.8034 0.7972 0.7556 0.0718 Uiso 1.0 4 calc R
H8A H 0.7999 0.7561 0.5132 0.0726 Uiso 1.0 4 calc R
H8B H 0.8590 0.8205 0.4738 0.0726 Uiso 1.0 4 calc R
H9A H 0.5525 0.8041 0.5015 0.0796 Uiso 1.0 4 calc R
H9B H 0.6107 0.8664 0.4510 0.0796 Uiso 1.0 4 calc R
H10A H 0.4107 0.8169 0.2255 0.0819 Uiso 1.0 4 calc R
H10B H 0.5274 0.7587 0.2583 0.0819 Uiso 1.0 4 calc R
H11A H 0.7190 0.8184 0.1984 0.0779 Uiso 1.0 4 calc R
H11B H 0.5450 0.8117 0.0474 0.0779 Uiso 1.0 4 calc R
H12A H 0.6585 0.9179 0.2442 0.0795 Uiso 1.0 4 calc R
H12B H 0.4736 0.9116 0.1105 0.0795 Uiso 1.0 4 calc R
H13A H 0.5736 0.9045 -0.0937 0.0887 Uiso 1.0 4 calc R
H13B H 0.6212 0.9681 -0.0005 0.0887 Uiso 1.0 4 calc R
H14A H 0.8412 0.9273 -0.0492 0.0811 Uiso 1.0 4 calc R
H14B H 0.8444 0.8688 0.0565 0.0811 Uiso 1.0 4 calc R
H15A H 0.9192 0.9891 0.1880 0.0780 Uiso 1.0 4 calc R
H15B H 0.9327 0.9288 0.2914 0.0780 Uiso 1.0 4 calc R
H16A H 1.1468 0.8924 0.2260 0.0767 Uiso 1.0 4 calc R
H16B H 1.1321 0.9518 0.1195 0.0767 Uiso 1.0 4 calc R

loop_
_atom_site_aniso_label
_atom_site_aniso_U_11
_atom_site_aniso_U_22
_atom_site_aniso_U_33
_atom_site_aniso_U_12
_atom_site_aniso_U_13
_atom_site_aniso_U_23
F1 0.100(2) 0.0386(15) 0.0910(19) -0.0023(13) 0.0377(15) 0.0017(12)
F2 0.0766(19) 0.0619(18) 0.094(2) -0.0046(13) 0.0416(15) -0.0040(12)
F3 0.097(2) 0.0695(18) 0.0571(16) 0.0037(13) 0.0273(14) 0.0002(12)
F4 0.0939(19) 0.0411(15) 0.0818(18) 0.0084(13) 0.0348(15) 0.0127(12)
C1 0.077(4) 0.039(3) 0.085(4) 0.006(3) 0.038(3) -0.000(3)
C2 0.066(3) 0.045(3) 0.069(3) -0.005(2) 0.026(3) -0.004(2)
C3 0.072(3) 0.042(3) 0.064(3) 0.001(2) 0.025(3) -0.000(2)
C4 0.077(3) 0.039(3) 0.066(3) -0.002(2) 0.028(3) -0.003(2)
C5 0.076(3) 0.043(3) 0.061(3) 0.003(2) 0.028(3) 0.001(2)
C6 0.078(4) 0.044(3) 0.049(3) 0.010(3) 0.018(3) 0.004(2)
C7 0.079(4) 0.043(3) 0.062(3) 0.004(2) 0.033(3) 0.002(2)
C8 0.080(4) 0.040(3) 0.069(3) 0.008(2) 0.038(3) 0.003(2)
C9 0.082(4) 0.046(3) 0.079(4) 0.012(3) 0.041(3) 0.011(3)
C10 0.070(3) 0.050(3) 0.081(4) -0.001(3) 0.028(3) -0.001(3)
C11 0.076(3) 0.049(3) 0.066(3) 0.002(3) 0.026(3) -0.006(2)
C12 0.074(3) 0.052(3) 0.072(3) 0.009(3) 0.029(3) 0.004(3)
C13 0.085(4) 0.055(3) 0.073(4) 0.010(3) 0.023(3) 0.003(3)
C14 0.086(4) 0.050(3) 0.066(3) 0.003(3) 0.031(3) -0.001(3)
C15 0.085(4) 0.041(3) 0.070(3) 0.008(3) 0.033(3) -0.001(2)
C16 0.080(4) 0.045(3) 0.069(3) 0.005(3) 0.033(3) 0.003(3)

loop_
_atom_type_symbol
_atom_type_description
_atom_type_scat_dispersion_real
_atom_type_scat_dispersion_imag
_atom_type_scat_source
C C 0.0033 0.0016
;
International Tables for Crystallography
(1992, Vol. C, Tables 4.2.6.8 and 6.1.1.4)
;
H H 0.0000 0.0000
;
International Tables for Crystallography
(1992, Vol. C, Table 6.1.1.4)
;
F F 0.0171 0.0103
;
International Tables for Crystallography
(1992, Vol. C, Tables 4.2.6.8 and 6.1.1.4)
;

loop_
_geom_angle_atom_site_label_1
_geom_angle_atom_site_label_2
_geom_angle_atom_site_label_3
_geom_angle
_geom_angle_publ_flag
F1 C1 F2 104.5(4) yes
F1 C1 C2 107.1(4) yes
F1 C1 C16 109.0(3) yes
F2 C1 C2 109.3(3) yes
F2 C1 C16 107.5(4) yes
C2 C1 C16 118.5(4) yes
C1 C2 C3 115.0(4) yes
C2 C3 C4 112.6(4) yes
C3 C4 C5 112.4(4) yes
C4 C5 C6 114.9(4) yes
F3 C6 F4 104.1(3) yes
F3 C6 C5 110.0(4) yes
F3 C6 C7 108.3(4) yes
F4 C6 C5 108.0(4) yes
F4 C6 C7 107.7(4) yes
C5 C6 C7 117.9(4) yes
C6 C7 C8 114.5(4) yes
C7 C8 C9 112.3(4) yes
C8 C9 C10 114.9(5) yes
C9 C10 C11 115.3(4) yes
C10 C11 C12 114.3(5) yes
C11 C12 C13 113.2(4) yes
C12 C13 C14 115.4(4) yes
C13 C14 C15 114.6(4) yes
C14 C15 C16 112.2(4) yes
C1 C16 C15 114.1(4) yes
C1 C2 H2A 108.506 no
C1 C2 H2B 108.512 no
C3 C2 H2A 108.512 no
C3 C2 H2B 108.514 no
H2A C2 H2B 107.505 no
C2 C3 H3A 109.079 no
C2 C3 H3B 109.083 no
C4 C3 H3A 109.076 no
C4 C3 H3B 109.071 no
H3A C3 H3B 107.827 no
C3 C4 H4A 109.113 no
C3 C4 H4B 109.117 no
C5 C4 H4A 109.112 no
C5 C4 H4B 109.111 no
H4A C4 H4B 107.851 no
C4 C5 H5A 108.555 no
C4 C5 H5B 108.550 no
C6 C5 H5A 108.547 no
C6 C5 H5B 108.551 no
H5A C5 H5B 107.533 no
C6 C7 H7A 108.637 no
C6 C7 H7B 108.631 no
C8 C7 H7A 108.636 no
C8 C7 H7B 108.632 no
H7A C7 H7B 107.584 no
C7 C8 H8A 109.151 no
C7 C8 H8B 109.149 no
C9 C8 H8A 109.149 no
C9 C8 H8B 109.149 no
H8A C8 H8B 107.867 no
C8 C9 H9A 108.553 no
C8 C9 H9B 108.558 no
C10 C9 H9A 108.543 no
C10 C9 H9B 108.551 no
H9A C9 H9B 107.541 no
C9 C10 H10A 108.456 no
C9 C10 H10B 108.453 no
C11 C10 H10A 108.449 no
C11 C10 H10B 108.450 no
H10A C10 H10B 107.484 no
C10 C11 H11A 108.689 no
C10 C11 H11B 108.685 no
C12 C11 H11A 108.685 no
C12 C11 H11B 108.689 no
H11A C11 H11B 107.621 no
C11 C12 H12A 108.937 no
C11 C12 H12B 108.929 no
C13 C12 H12A 108.941 no
C13 C12 H12B 108.940 no
H12A C12 H12B 107.747 no
C12 C13 H13A 108.443 no
C12 C13 H13B 108.435 no
C14 C13 H13A 108.445 no
C14 C13 H13B 108.431 no
H13A C13 H13B 107.473 no
C13 C14 H14A 108.618 no
C13 C14 H14B 108.607 no
C15 C14 H14A 108.619 no
C15 C14 H14B 108.618 no
H14A C14 H14B 107.576 no
C14 C15 H15A 109.158 no
C14 C15 H15B 109.157 no
C16 C15 H15A 109.159 no
C16 C15 H15B 109.158 no
H15A C15 H15B 107.871 no
C1 C16 H16A 108.727 no
C1 C16 H16B 108.726 no
C15 C16 H16A 108.729 no
C15 C16 H16B 108.724 no
H16A C16 H16B 107.635 no

loop_
_geom_bond_atom_site_label_1
_geom_bond_atom_site_label_2
_geom_bond_distance
_geom_bond_publ_flag
F1 C1 1.380(5) yes
F2 C1 1.380(6) yes
F3 C6 1.379(5) yes
F4 C6 1.395(5) yes
C1 C2 1.496(8) yes
C1 C16 1.507(6) yes
C2 C3 1.533(6) yes
C3 C4 1.504(8) yes
C4 C5 1.531(6) yes
C5 C6 1.486(8) yes
C6 C7 1.514(6) yes
C7 C8 1.515(6) yes
C8 C9 1.535(6) yes
C9 C10 1.521(6) yes
C10 C11 1.529(8) yes
C11 C12 1.522(6) yes
C12 C13 1.531(8) yes
C13 C14 1.515(7) yes
C14 C15 1.525(6) yes
C15 C16 1.517(7) yes
C2 H2A 0.990 no
C2 H2B 0.990 no
C3 H3A 0.990 no
C3 H3B 0.990 no
C4 H4A 0.990 no
C4 H4B 0.990 no
C5 H5A 0.990 no
C5 H5B 0.990 no
C7 H7A 0.990 no
C7 H7B 0.990 no
C8 H8A 0.990 no
C8 H8B 0.990 no
C9 H9A 0.990 no
C9 H9B 0.990 no
C10 H10A 0.990 no
C10 H10B 0.990 no
C11 H11A 0.990 no
C11 H11B 0.990 no
C12 H12A 0.990 no
C12 H12B 0.990 no
C13 H13A 0.990 no
C13 H13B 0.990 no
C14 H14A 0.990 no
C14 H14B 0.990 no
C15 H15A 0.990 no
C15 H15B 0.990 no
C16 H16A 0.990 no
C16 H16B 0.990 no

loop_
_geom_contact_atom_site_label_1
_geom_contact_atom_site_label_2
_geom_contact_distance
_geom_contact_publ_flag
_geom_contact_site_symmetry_2
F1 C15 3.004(5) no .
F2 C3 3.027(6) no .
F3 C4 3.021(6) no .
F4 C8 3.029(4) no .
C2 C15 3.085(5) no .
C3 C15 3.588(5) no .
C3 C16 3.114(6) no .
C4 C7 3.106(7) no .
C4 C8 3.545(6) no .
C5 C8 3.054(6) no .
C8 C11 3.157(6) no .
C9 C12 3.179(7) no .
C11 C14 3.140(8) no .
C12 C15 3.161(7) no .
F1 F2 3.267(3) no 3_876
F1 C7 3.472(5) no 3_776
F1 C14 3.529(6) no 3_775
F2 F1 3.267(3) no 3_876
F2 F2 3.048(3) no 3_876
F2 C1 3.513(5) no 3_876
F2 C2 3.497(5) no 3_876
F2 C9 3.389(5) no 1_655
F2 C12 3.414(7) no 1_655
F3 C16 3.545(5) no 1_556
F4 C3 3.539(5) no 4_565
F4 C5 3.590(5) no 4_565
C1 F2 3.513(5) no 3_876
C2 F2 3.497(5) no 3_876
C3 F4 3.539(5) no 4_564
C5 F4 3.590(5) no 4_564
C7 F1 3.472(5) no 3_776
C9 F2 3.389(5) no 1_455
C12 F2 3.414(7) no 1_455
C14 F1 3.529(6) no 3_775
C16 F3 3.545(5) no 1_554
F1 H2A 2.4767 no .
F1 H2B 2.5185 no .
F1 H15A 2.7094 no .
F1 H15B 3.3755 no .
F1 H16A 3.1865 no .
F1 H16B 2.4968 no .
F2 H2A 3.1793 no .
F2 H2B 2.4893 no .
F2 H3A 3.1117 no .
F2 H3B 2.9502 no .
F2 H16A 2.4965 no .
F2 H16B 2.5372 no .
F3 H4A 3.1554 no .
F3 H4B 2.8990 no .
F3 H5A 3.1794 no .
F3 H5B 2.4950 no .
F3 H7A 2.5015 no .
F3 H7B 2.5717 no .
F4 H5A 2.4924 no .
F4 H5B 2.5324 no .
F4 H7A 3.1848 no .
F4 H7B 2.4668 no .
F4 H8A 2.7375 no .
F4 H8B 3.4200 no .
C1 H3A 2.6117 no .
C1 H3B 2.9353 no .
C1 H15A 2.7258 no .
C1 H15B 2.7421 no .
C2 H4A 2.6676 no .
C2 H4B 2.7575 no .
C2 H15A 3.3021 no .
C2 H15B 2.7757 no .
C2 H16A 2.8571 no .
C2 H16B 3.3928 no .
C3 H5A 2.5758 no .
C3 H5B 2.8508 no .
C3 H8B 3.5634 no .
C3 H15B 3.0439 no .
C3 H16A 2.8855 no .
C4 H2A 2.5549 no .
C4 H2B 2.8917 no .
C4 H7A 2.9044 no .
C4 H8B 2.9866 no .
C4 H15B 3.5518 no .
C5 H3A 2.6625 no .
C5 H3B 2.7524 no .
C5 H7A 2.8681 no .
C5 H7B 3.3789 no .
C5 H8A 3.2536 no .
C5 H8B 2.7497 no .
C6 H4A 2.6246 no .
C6 H4B 2.8876 no .
C6 H8A 2.7353 no .
C6 H8B 2.7534 no .
C7 H4A 2.6672 no .
C7 H4B 3.5928 no .
C7 H5A 2.8233 no .
C7 H5B 3.3876 no .
C7 H9A 2.6821 no .
C7 H9B 2.7378 no .
C8 H4A 3.0430 no .
C8 H5A 2.8014 no .
C8 H10A 3.4029 no .
C8 H10B 2.7689 no .
C8 H11A 2.8056 no .
C8 H12A 3.4801 no .
C9 H7A 2.7159 no .
C9 H7B 2.6969 no .
C9 H11A 2.7492 no .
C9 H11B 3.3998 no .
C9 H12A 2.9141 no .
C9 H12B 3.3912 no .
C10 H8A 2.7462 no .
C10 H8B 2.7999 no .
C10 H12A 2.8083 no .
C10 H12B 2.6988 no .
C11 H8A 3.4061 no .
C11 H8B 2.8639 no .
C11 H9A 3.4028 no .
C11 H9B 2.7735 no .
C11 H13A 2.7243 no .
C11 H13B 3.3803 no .
C11 H14B 2.8024 no .
C11 H15B 3.4520 no .
C12 H8B 3.4640 no .
C12 H9B 2.8611 no .
C12 H10A 2.7296 no .
C12 H10B 3.3888 no .
C12 H14A 3.4006 no .
C12 H14B 2.7586 no .
C12 H15A 3.4170 no .
C12 H15B 2.8665 no .
C13 H11A 2.7855 no .
C13 H11B 2.6743 no .
C13 H15A 2.7282 no .
C13 H15B 2.7834 no .
C14 H11A 2.8622 no .
C14 H11B 3.3335 no .
C14 H12A 2.7632 no .
C14 H12B 3.4003 no .
C14 H16A 2.7109 no .
C14 H16B 2.6940 no .
C15 H2A 2.8492 no .
C15 H3A 3.1064 no .
C15 H11A 3.4395 no .
C15 H12A 2.8304 no .
C15 H13A 3.3860 no .
C15 H13B 2.7393 no .
C16 H2A 2.8497 no .
C16 H2B 3.3934 no .
C16 H3A 2.6597 no .
C16 H14A 2.6740 no .
C16 H14B 2.7313 no .
H2A H3A 2.5281 no .
H2A H3B 2.8398 no .
H2A H4A 2.3285 no .
H2A H4B 2.7885 no .
H2A H15A 2.8919 no .
H2A H15B 2.3966 no .
H2A H16A 3.2782 no .
H2B H3A 2.8420 no .
H2B H3B 2.2577 no .
H2B H4A 3.1783 no .
H2B H4B 2.7824 no .
H3A H4A 2.3965 no .
H3A H4B 2.8500 no .
H3A H5A 2.3402 no .
H3A H5B 3.1239 no .
H3A H8B 3.1093 no .
H3A H15B 2.6056 no .
H3A H16A 2.2015 no .
H3A H16B 3.5871 no .
H3B H4A 2.8500 no .
H3B H4B 2.3258 no .
H3B H5A 2.8329 no .
H3B H5B 2.7296 no .
H3B H16A 3.3049 no .
H4A H5A 2.4977 no .
H4A H5B 2.8506 no .
H4A H7A 2.2489 no .
H4A H8B 2.5040 no .
H4A H15B 3.0501 no .
H4B H5A 2.8487 no .
H4B H5B 2.2777 no .
H4B H7A 3.2663 no .
H5A H7A 3.2795 no .
H5A H8A 2.8156 no .
H5A H8B 2.3682 no .
H7A H8A 2.8563 no .
H7A H8B 2.3594 no .
H7A H9A 2.9454 no .
H7A H9B 2.5491 no .
H7B H8A 2.3742 no .
H7B H8B 2.8561 no .
H7B H9A 2.4693 no .
H7B H9B 3.0022 no .
H8A H9A 2.4064 no .
H8A H9B 2.8699 no .
H8A H10B 2.5737 no .
H8A H11A 2.9831 no .
H8B H9A 2.8697 no .
H8B H9B 2.3623 no .
H8B H10B 3.1027 no .
H8B H11A 2.2938 no .
H8B H12A 3.0064 no .
H8B H15B 3.1219 no .
H9A H10A 2.3167 no .
H9A H10B 2.3537 no .
H9B H10A 2.3548 no .
H9B H10B 2.8534 no .
H9B H11A 3.0308 no .
H9B H12A 2.3819 no .
H9B H12B 2.9935 no .
H10A H11A 2.8611 no .
H10A H11B 2.3858 no .
H10A H12A 3.0836 no .
H10A H12B 2.4932 no .
H10B H11A 2.3882 no .
H10B H11B 2.3063 no .
H10B H12B 3.5730 no .
H11A H12A 2.3283 no .
H11A H12B 2.8574 no .
H11A H13A 3.0783 no .
H11A H14B 2.3111 no .
H11A H15B 2.9806 no .
H11B H12A 2.8573 no .
H11B H12B 2.4173 no .
H11B H13A 2.4770 no .
H11B H13B 3.5596 no .
H11B H14B 2.9188 no .
H12A H13A 2.8646 no .
H12A H13B 2.3832 no .
H12A H14B 3.0302 no .
H12A H15A 3.0166 no .
H12A H15B 2.3131 no .
H12B H13A 2.3781 no .
H12B H13B 2.3221 no .
H13A H14A 2.3031 no .
H13A H14B 2.3619 no .
H13B H14A 2.3600 no .
H13B H14B 2.8503 no .
H13B H15A 2.5388 no .
H13B H15B 3.0677 no .
H14A H15A 2.3986 no .
H14A H15B 2.8628 no .
H14A H16A 2.9390 no .
H14A H16B 2.4651 no .
H14B H15A 2.8632 no .
H14B H15B 2.3533 no .
H14B H16A 2.5444 no .
H14B H16B 3.0015 no .
H15A H16A 2.8584 no .
H15A H16B 2.3758 no .
H15B H16A 2.3626 no .
H15B H16B 2.8584 no .
F1 H4A 3.1522 no 3_776
F1 H7A 2.5220 no 3_776
F1 H9B 2.9278 no 3_776
F1 H14A 2.5945 no 3_775
F2 H2B 2.6881 no 3_876
F2 H9A 3.5724 no 1_655
F2 H9B 2.5704 no 1_655
F2 H10A 3.3037 no 1_655
F2 H12A 3.0704 no 1_655
F2 H12B 2.8600 no 1_655
F3 H5A 2.7244 no 4_565
F3 H8A 3.4017 no 4_565
F3 H10A 2.8369 no 1_656
F3 H14A 3.3851 no 1_556
F3 H14B 3.0859 no 1_556
F3 H16A 2.9055 no 1_556
F3 H16B 3.3082 no 1_556
F4 H3A 2.6122 no 4_565
F4 H5A 2.6457 no 4_565
F4 H8A 3.4187 no 4_565
F4 H8B 2.9011 no 4_565
F4 H11A 2.8845 no 4_565
F4 H14B 3.1681 no 4_565
F4 H16A 3.0701 no 4_565
C1 H14A 3.4880 no 3_775
C2 H12A 3.3553 no 3_776
C3 H9A 3.5502 no 1_655
C3 H13A 3.2347 no 1_656
C4 H13A 3.3081 no 1_656
C4 H15A 3.3430 no 3_776
C5 H10A 3.5459 no 4_665
C5 H10B 3.4582 no 4_665
C5 H11B 3.4441 no 1_656
C6 H5A 3.3036 no 4_565
C7 H8A 3.5051 no 4_565
C7 H11A 3.2376 no 4_565
C7 H14A 3.3980 no 1_556
C7 H14B 3.5065 no 1_556
C8 H7B 3.2978 no 4_564
C8 H11A 3.2577 no 4_565
C8 H11B 3.3804 no 4_565
C9 H3B 3.4312 no 1_455
C9 H11B 3.2145 no 4_565
C10 H5B 3.2285 no 4_464
C10 H7B 3.3436 no 4_564
C10 H9A 3.4511 no 4_564
C10 H11B 3.5605 no 4_565
C11 H5B 3.4254 no 1_454
C11 H7B 3.2448 no 4_564
C11 H8A 3.2114 no 4_564
C11 H9A 3.2154 no 4_564
C12 H2B 3.4339 no 3_776
C12 H4B 3.3668 no 1_454
C12 H13B 3.4108 no 3_675
C13 H3B 3.5637 no 1_454
C13 H4B 3.3135 no 1_454
C13 H13B 3.3183 no 3_675
C14 H7A 3.3743 no 1_554
C14 H16B 3.4212 no 3_775
C15 H2A 3.4461 no 3_776
C15 H16B 3.4929 no 3_775
C16 H14A 3.4370 no 3_775
H2A C15 3.4461 no 3_776
H2A H2A 2.6344 no 3_776
H2A H4A 3.3762 no 3_776
H2A H12A 3.1634 no 3_776
H2A H15A 3.0042 no 3_776
H2A H15B 2.9442 no 3_776
H2B F2 2.6881 no 3_876
H2B C12 3.4339 no 3_776
H2B H9B 3.5090 no 3_776
H2B H12A 2.6505 no 3_776
H2B H12B 3.4214 no 3_776
H2B H13A 3.1132 no 1_656
H2B H13B 3.4213 no 1_656
H2B H15A 3.5898 no 3_776
H2B H15B 3.5745 no 3_776
H3A F4 2.6122 no 4_564
H3A H9A 3.4121 no 1_655
H3B C9 3.4312 no 1_655
H3B C13 3.5637 no 1_656
H3B H9A 2.7957 no 1_655
H3B H9B 3.1377 no 1_655
H3B H10B 3.3005 no 4_665
H3B H13A 2.5881 no 1_656
H4A F1 3.1522 no 3_776
H4A H2A 3.3762 no 3_776
H4A H15A 2.8915 no 3_776
H4B C12 3.3668 no 1_656
H4B C13 3.3135 no 1_656
H4B H11B 3.3308 no 1_656
H4B H12B 2.7770 no 1_656
H4B H13A 2.6754 no 1_656
H4B H13B 3.4399 no 1_656
H4B H13B 3.4047 no 3_776
H4B H15A 2.8930 no 3_776
H5A F3 2.7244 no 4_564
H5A F4 2.6457 no 4_564
H5A C6 3.3036 no 4_564
H5A H10A 3.2167 no 4_665
H5A H10B 3.3572 no 4_665
H5B C10 3.2285 no 4_665
H5B C11 3.4254 no 1_656
H5B H9A 3.2498 no 4_665
H5B H10A 3.5982 no 1_656
H5B H10A 2.9491 no 4_665
H5B H10B 2.6935 no 4_665
H5B H11B 2.5476 no 1_656
H5B H13A 3.3835 no 1_656
H7A F1 2.5220 no 3_776
H7A C14 3.3743 no 1_556
H7A H14A 2.6685 no 1_556
H7A H14B 3.1857 no 1_556
H7B C8 3.2978 no 4_565
H7B C10 3.3436 no 4_565
H7B C11 3.2448 no 4_565
H7B H8A 2.6335 no 4_565
H7B H8B 3.1710 no 4_565
H7B H10B 2.7588 no 4_565
H7B H11A 2.6361 no 4_565
H7B H11B 3.3173 no 4_565
H7B H14A 3.3062 no 1_556
H7B H14B 3.0472 no 1_556
H8A F3 3.4017 no 4_564
H8A F4 3.4187 no 4_564
H8A C7 3.5051 no 4_564
H8A C11 3.2114 no 4_565
H8A H7B 2.6335 no 4_564
H8A H11A 2.6553 no 4_565
H8A H11B 2.8409 no 4_565
H8A H14B 2.7752 no 4_565
H8B F4 2.9011 no 4_564
H8B H7B 3.1710 no 4_564
H9A F2 3.5724 no 1_455
H9A C3 3.5502 no 1_455
H9A C10 3.4511 no 4_565
H9A C11 3.2154 no 4_565
H9A H3A 3.4121 no 1_455
H9A H3B 2.7957 no 1_455
H9A H5B 3.2498 no 4_464
H9A H10B 2.8029 no 4_565
H9A H11A 3.2311 no 4_565
H9A H11B 2.5815 no 4_565
H9B F1 2.9278 no 3_776
H9B F2 2.5704 no 1_455
H9B H2B 3.5090 no 3_776
H9B H3B 3.1377 no 1_455
H10A F2 3.3037 no 1_455
H10A F3 2.8369 no 1_454
H10A C5 3.5459 no 4_464
H10A H5A 3.2167 no 4_464
H10A H5B 3.5982 no 1_454
H10A H5B 2.9491 no 4_464
H10A H16A 2.8779 no 1_455
H10B C5 3.4582 no 4_464
H10B H3B 3.3005 no 4_464
H10B H5A 3.3572 no 4_464
H10B H5B 2.6935 no 4_464
H10B H7B 2.7588 no 4_564
H10B H9A 2.8029 no 4_564
H10B H11B 3.0022 no 4_565
H11A F4 2.8845 no 4_564
H11A C7 3.2376 no 4_564
H11A C8 3.2577 no 4_564
H11A H7B 2.6361 no 4_564
H11A H8A 2.6553 no 4_564
H11A H9A 3.2311 no 4_564
H11B C5 3.4441 no 1_454
H11B C8 3.3804 no 4_564
H11B C9 3.2145 no 4_564
H11B C10 3.5605 no 4_564
H11B H4B 3.3308 no 1_454
H11B H5B 2.5476 no 1_454
H11B H7B 3.3173 no 4_564
H11B H8A 2.8409 no 4_564
H11B H9A 2.5815 no 4_564
H11B H10B 3.0022 no 4_564
H12A F2 3.0704 no 1_455
H12A C2 3.3553 no 3_776
H12A H2A 3.1634 no 3_776
H12A H2B 2.6505 no 3_776
H12A H13B 3.5817 no 3_675
H12B F2 2.8600 no 1_455
H12B H2B 3.4214 no 3_776
H12B H4B 2.7770 no 1_454
H12B H13B 2.8271 no 3_675
H12B H16A 3.5092 no 1_455
H12B H16B 3.2042 no 1_455
H13A C3 3.2347 no 1_454
H13A C4 3.3081 no 1_454
H13A H2B 3.1132 no 1_454
H13A H3B 2.5881 no 1_454
H13A H4B 2.6754 no 1_454
H13A H5B 3.3835 no 1_454
H13A H13B 3.5791 no 3_675
H13B C12 3.4108 no 3_675
H13B C13 3.3183 no 3_675
H13B H2B 3.4213 no 1_454
H13B H4B 3.4399 no 1_454
H13B H4B 3.4047 no 3_776
H13B H12A 3.5817 no 3_675
H13B H12B 2.8271 no 3_675
H13B H13A 3.5791 no 3_675
H13B H13B 2.5787 no 3_675
H13B H16B 3.3299 no 3_775
H14A F1 2.5945 no 3_775
H14A F3 3.3851 no 1_554
H14A C1 3.4880 no 3_775
H14A C7 3.3980 no 1_554
H14A C16 3.4370 no 3_775
H14A H7A 2.6685 no 1_554
H14A H7B 3.3062 no 1_554
H14A H15A 3.4303 no 3_775
H14A H16B 2.7639 no 3_775
H14B F3 3.0859 no 1_554
H14B F4 3.1681 no 4_564
H14B C7 3.5065 no 1_554
H14B H7A 3.1857 no 1_554
H14B H7B 3.0472 no 1_554
H14B H8A 2.7752 no 4_564
H15A C4 3.3430 no 3_776
H15A H2A 3.0042 no 3_776
H15A H2B 3.5898 no 3_776
H15A H4A 2.8915 no 3_776
H15A H4B 2.8930 no 3_776
H15A H14A 3.4303 no 3_775
H15A H16B 2.9457 no 3_775
H15B H2A 2.9442 no 3_776
H15B H2B 3.5745 no 3_776
H16A F3 2.9055 no 1_554
H16A F4 3.0701 no 4_564
H16A H10A 2.8779 no 1_655
H16A H12B 3.5092 no 1_655
H16B F3 3.3082 no 1_554
H16B C14 3.4212 no 3_775
H16B C15 3.4929 no 3_775
H16B H12B 3.2042 no 1_655
H16B H13B 3.3299 no 3_775
H16B H14A 2.7639 no 3_775
H16B H15A 2.9457 no 3_775
H16B H16B 3.2431 no 3_775

loop_
_geom_torsion_atom_site_label_1
_geom_torsion_atom_site_label_2
_geom_torsion_atom_site_label_3
_geom_torsion_atom_site_label_4
_geom_torsion
_geom_torsion_publ_flag
F1 C1 C2 C3 177.2(3) no
F1 C1 C16 C15 -70.1(5) no
F2 C1 C2 C3 -70.1(4) no
F2 C1 C16 C15 177.2(3) no
C2 C1 C16 C15 52.8(5) no
C16 C1 C2 C3 53.4(5) no
C1 C2 C3 C4 -155.6(3) no
C2 C3 C4 C5 173.8(3) no
C3 C4 C5 C6 -160.4(3) no
C4 C5 C6 F3 -69.7(4) no
C4 C5 C6 F4 177.3(3) no
C4 C5 C6 C7 55.1(5) no
F3 C6 C7 C8 175.1(3) no
F4 C6 C7 C8 -72.9(5) no
C5 C6 C7 C8 49.5(5) no
C6 C7 C8 C9 178.7(3) no
C7 C8 C9 C10 -176.1(3) no
C8 C9 C10 C11 -61.6(5) no
C9 C10 C11 C12 -65.6(5) no
C10 C11 C12 C13 -172.2(3) no
C11 C12 C13 C14 -63.7(4) no
C12 C13 C14 C15 -63.4(5) no
C13 C14 C15 C16 -176.0(4) no
C14 C15 C16 C1 178.8(3) no
